data_4079167
loop_
_publ_author_name
'Fontaine, Philip P.'
'Klosin, Jerzy'
'McDougal, Nolan T.'

_publ_section_title
;
 Hafnium Amidoquinoline Complexes: Highly Active Olefin Polymerization
 Catalysts with Ultrahigh Molecular Weight Capacity
;
_journal_issue 17
_journal_name_full Organometallics
_journal_page_first 6244
_journal_paper_doi 10.1021/om3005417
_journal_volume 31
_journal_year 2012
_chemical_formula_sum 'C19 H20 N2'
_chemical_formula_weight 276.37
_space_group_IT_number 14
_symmetry_cell_setting monoclinic
_symmetry_space_group_name_Hall '-P 2yn'
_symmetry_space_group_name_H-M 'P 1 21/n 1'
_atom_sites_solution_hydrogens geom
_atom_sites_solution_primary direct
_atom_sites_solution_secondary difmap
_audit_creation_method SHELXL-97
_audit_update_record
;
2012-06-03 # Formatted by publCIF
;
_cell_angle_alpha 90.00
_cell_angle_beta 108.2460(10)
_cell_angle_gamma 90.00
_cell_formula_units_Z 4
_cell_length_a 11.4006(4)
_cell_length_b 7.6959(3)
_cell_length_c 17.9355(6)
_cell_measurement_reflns_used 9828
_cell_measurement_temperature 100(2)
_cell_measurement_theta_max 27.98
_cell_measurement_theta_min 2.39
_cell_volume 1494.50(9)
_computing_cell_refinement 'Bruker SAINT'
_computing_data_collection 'Bruker APEX2'
_computing_data_reduction 'Bruker SAINT'
_computing_molecular_graphics 'Bruker SHELXTL'
_computing_publication_material 'Bruker SHELXTL'
_computing_structure_refinement 'SHELXL-97 (Sheldrick, 2008)'
_computing_structure_solution 'SHELXS-97 (Sheldrick, 2008)'
_diffrn_ambient_temperature 100(2)
_diffrn_measured_fraction_theta_full 1.000
_diffrn_measured_fraction_theta_max 1.000
_diffrn_measurement_device_type 'Bruker APEX-II CCD'
_diffrn_measurement_method '\f and \w scans'
_diffrn_radiation_monochromator graphite
_diffrn_radiation_source 'fine-focus sealed tube'
_diffrn_radiation_type MoK\a
_diffrn_radiation_wavelength 0.71073
_diffrn_reflns_av_R_equivalents 0.0209
_diffrn_reflns_av_sigmaI/netI 0.0092
_diffrn_reflns_limit_h_max 14
_diffrn_reflns_limit_h_min -14
_diffrn_reflns_limit_k_max 9
_diffrn_reflns_limit_k_min -9
_diffrn_reflns_limit_l_max 23
_diffrn_reflns_limit_l_min -23
_diffrn_reflns_number 48316
_diffrn_reflns_theta_full 27.50
_diffrn_reflns_theta_max 27.50
_diffrn_reflns_theta_min 1.89
_exptl_absorpt_coefficient_mu 0.072
_exptl_absorpt_correction_type none
_exptl_crystal_colour colorless
_exptl_crystal_density_diffrn 1.228
_exptl_crystal_density_method 'not measured'
_exptl_crystal_description block
_exptl_crystal_F_000 592
_exptl_crystal_size_max 0.38
_exptl_crystal_size_mid 0.34
_exptl_crystal_size_min 0.28
_refine_diff_density_max 0.580
_refine_diff_density_min -0.575
_refine_diff_density_rms 0.044
_refine_ls_extinction_method none
_refine_ls_goodness_of_fit_ref 1.035
_refine_ls_hydrogen_treatment constr
_refine_ls_matrix_type full
_refine_ls_number_parameters 194
_refine_ls_number_reflns 3425
_refine_ls_number_restraints 0
_refine_ls_restrained_S_all 1.035
_refine_ls_R_factor_all 0.0462
_refine_ls_R_factor_gt 0.0426
_refine_ls_shift/su_max 0.001
_refine_ls_shift/su_mean 0.000
_refine_ls_structure_factor_coef Fsqd
_refine_ls_weighting_details 'calc w=1/[\s^2^(Fo^2^)+(0.0606P)^2^+0.7059P] where P=(Fo^2^+2Fc^2^)/3'
_refine_ls_weighting_scheme calc
_refine_ls_wR_factor_gt 0.1153
_refine_ls_wR_factor_ref 0.1191
_reflns_number_gt 3124
_reflns_number_total 3425
_reflns_threshold_expression >2sigma(I)
_cod_data_source_file om3005417_si_001.cif
_cod_data_source_block 5d
_cod_original_sg_symbol_H-M P2(1)/n
_cod_database_code 4079167

loop_
_symmetry_equiv_pos_as_xyz
'x, y, z'
'-x+1/2, y+1/2, -z+1/2'
'-x, -y, -z'
'x-1/2, -y-1/2, z-1/2'

loop_
_atom_site_label
_atom_site_type_symbol
_atom_site_fract_x
_atom_site_fract_y
_atom_site_fract_z
_atom_site_U_iso_or_equiv
_atom_site_adp_type
_atom_site_occupancy
_atom_site_symmetry_multiplicity
_atom_site_calc_flag
_atom_site_refinement_flags
N1 N 0.16394(9) 0.17596(13) 0.97650(5) 0.0204(2) Uani 1 1 d .
H1 H 0.0960 0.2354 0.9543 0.025 Uiso 1 1 calc R
N2 N 0.15456(9) 0.37199(12) 0.84950(5) 0.0190(2) Uani 1 1 d .
C1 C 0.27432(10) 0.22527(14) 0.96565(6) 0.0183(2) Uani 1 1 d .
C2 C 0.38806(11) 0.17638(15) 1.01614(7) 0.0214(2) Uani 1 1 d .
H2 H 0.3923 0.1060 1.0604 0.026 Uiso 1 1 calc R
C3 C 0.49795(11) 0.22984(16) 1.00269(7) 0.0241(3) Uani 1 1 d .
H3 H 0.5752 0.1959 1.0386 0.029 Uiso 1 1 calc R
C4 C 0.49604(11) 0.32943(16) 0.93923(7) 0.0232(2) Uani 1 1 d .
H4 H 0.5712 0.3637 0.9311 0.028 Uiso 1 1 calc R
C5 C 0.38105(10) 0.38137(14) 0.88557(6) 0.0198(2) Uani 1 1 d .
C6 C 0.26944(10) 0.33022(14) 0.89873(6) 0.0178(2) Uani 1 1 d .
C7 C 0.37041(11) 0.48170(15) 0.81697(7) 0.0222(2) Uani 1 1 d .
C8 C 0.25442(12) 0.52293(15) 0.76899(7) 0.0229(2) Uani 1 1 d .
H8 H 0.2452 0.5905 0.7232 0.027 Uiso 1 1 calc R
C9 C 0.14802(11) 0.46625(15) 0.78677(6) 0.0209(2) Uani 1 1 d .
C10 C 0.16126(10) 0.02777(15) 1.02400(6) 0.0188(2) Uani 1 1 d .
C11 C 0.15518(10) -0.13926(16) 0.99215(7) 0.0215(2) Uani 1 1 d .
C12 C 0.15333(11) -0.28164(16) 1.03971(8) 0.0266(3) Uani 1 1 d .
H12 H 0.1482 -0.3958 1.0187 0.032 Uiso 1 1 calc R
C13 C 0.15885(12) -0.25825(17) 1.11739(8) 0.0285(3) Uani 1 1 d .
H13 H 0.1577 -0.3561 1.1494 0.034 Uiso 1 1 calc R
C14 C 0.16601(11) -0.09219(17) 1.14829(7) 0.0259(3) Uani 1 1 d .
H14 H 0.1700 -0.0773 1.2016 0.031 Uiso 1 1 calc R
C15 C 0.16744(10) 0.05351(16) 1.10240(6) 0.0210(2) Uani 1 1 d .
C16 C 0.48425(12) 0.53983(17) 0.79853(8) 0.0286(3) Uani 1 1 d .
H16A H 0.4601 0.6021 0.7484 0.043 Uiso 1 1 calc R
H16B H 0.5340 0.4382 0.7950 0.043 Uiso 1 1 calc R
H16C H 0.5329 0.6171 0.8402 0.043 Uiso 1 1 calc R
C17 C 0.02125(12) 0.51577(17) 0.73424(7) 0.0269(3) Uani 1 1 d .
H17A H -0.0377 0.4241 0.7356 0.040 Uiso 1 1 calc R
H17B H 0.0231 0.5303 0.6803 0.040 Uiso 1 1 calc R
H17C H -0.0041 0.6252 0.7526 0.040 Uiso 1 1 calc R
C18 C 0.15053(12) -0.16362(18) 0.90800(7) 0.0281(3) Uani 1 1 d .
H18A H 0.1561 -0.2877 0.8973 0.042 Uiso 1 1 calc R
H18B H 0.2199 -0.1020 0.8987 0.042 Uiso 1 1 calc R
H18C H 0.0726 -0.1170 0.8732 0.042 Uiso 1 1 calc R
C19 C 0.17555(12) 0.23410(17) 1.13545(7) 0.0276(3) Uani 1 1 d .
H19A H 0.1770 0.2283 1.1903 0.041 Uiso 1 1 calc R
H19B H 0.1037 0.3017 1.1049 0.041 Uiso 1 1 calc R
H19C H 0.2513 0.2901 1.1327 0.041 Uiso 1 1 calc R

loop_
_atom_site_aniso_label
_atom_site_aniso_U_11
_atom_site_aniso_U_22
_atom_site_aniso_U_33
_atom_site_aniso_U_23
_atom_site_aniso_U_13
_atom_site_aniso_U_12
N1 0.0174(4) 0.0236(5) 0.0200(4) 0.0052(4) 0.0054(4) 0.0025(4)
N2 0.0219(5) 0.0182(5) 0.0162(4) -0.0013(3) 0.0048(4) 0.0004(4)
C1 0.0201(5) 0.0175(5) 0.0175(5) -0.0020(4) 0.0062(4) 0.0001(4)
C2 0.0219(5) 0.0213(5) 0.0195(5) 0.0022(4) 0.0043(4) 0.0006(4)
C3 0.0179(5) 0.0248(6) 0.0267(6) -0.0004(5) 0.0027(4) 0.0012(4)
C4 0.0194(5) 0.0225(6) 0.0283(6) -0.0025(5) 0.0084(5) -0.0023(4)
C5 0.0229(5) 0.0169(5) 0.0203(5) -0.0035(4) 0.0080(4) -0.0016(4)
C6 0.0202(5) 0.0159(5) 0.0170(5) -0.0026(4) 0.0053(4) 0.0002(4)
C7 0.0280(6) 0.0190(5) 0.0225(5) -0.0041(4) 0.0119(5) -0.0037(4)
C8 0.0332(6) 0.0189(5) 0.0181(5) 0.0009(4) 0.0099(5) -0.0015(5)
C9 0.0263(6) 0.0181(5) 0.0170(5) -0.0018(4) 0.0050(4) 0.0001(4)
C10 0.0153(5) 0.0229(5) 0.0179(5) 0.0024(4) 0.0050(4) 0.0005(4)
C11 0.0175(5) 0.0250(6) 0.0217(5) -0.0010(4) 0.0055(4) 0.0010(4)
C12 0.0227(6) 0.0226(6) 0.0341(6) 0.0009(5) 0.0083(5) 0.0002(5)
C13 0.0254(6) 0.0287(6) 0.0323(6) 0.0114(5) 0.0105(5) 0.0016(5)
C14 0.0230(6) 0.0357(7) 0.0201(5) 0.0055(5) 0.0083(4) 0.0009(5)
C15 0.0169(5) 0.0272(6) 0.0188(5) 0.0002(4) 0.0056(4) -0.0003(4)
C16 0.0322(7) 0.0277(6) 0.0305(6) 0.0008(5) 0.0162(5) -0.0050(5)
C17 0.0296(6) 0.0265(6) 0.0207(5) 0.0031(5) 0.0024(5) 0.0019(5)
C18 0.0293(6) 0.0314(7) 0.0233(6) -0.0062(5) 0.0079(5) 0.0009(5)
C19 0.0290(6) 0.0319(7) 0.0229(6) -0.0067(5) 0.0097(5) -0.0043(5)

loop_
_atom_type_symbol
_atom_type_description
_atom_type_scat_dispersion_real
_atom_type_scat_dispersion_imag
_atom_type_scat_source
C C 0.0033 0.0016 'International Tables Vol C Tables 4.2.6.8 and 6.1.1.4'
H H 0.0000 0.0000 'International Tables Vol C Tables 4.2.6.8 and 6.1.1.4'
N N 0.0061 0.0033 'International Tables Vol C Tables 4.2.6.8 and 6.1.1.4'

loop_
_geom_angle_atom_site_label_1
_geom_angle_atom_site_label_2
_geom_angle_atom_site_label_3
_geom_angle
C1 N1 C10 119.48(9)
C1 N1 H1 120.3
C10 N1 H1 120.3
C9 N2 C6 117.76(10)
C2 C1 N1 122.75(10)
C2 C1 C6 119.00(10)
N1 C1 C6 118.25(10)
C1 C2 C3 120.70(11)
C1 C2 H2 119.6
C3 C2 H2 119.6
C4 C3 C2 121.54(11)
C4 C3 H3 119.2
C2 C3 H3 119.2
C3 C4 C5 119.55(11)
C3 C4 H4 120.2
C5 C4 H4 120.2
C4 C5 C6 119.63(10)
C4 C5 C7 123.29(11)
C6 C5 C7 117.07(10)
N2 C6 C5 123.61(10)
N2 C6 C1 116.80(10)
C5 C6 C1 119.57(10)
C8 C7 C5 118.18(11)
C8 C7 C16 121.50(11)
C5 C7 C16 120.32(11)
C7 C8 C9 120.89(11)
C7 C8 H8 119.6
C9 C8 H8 119.6
N2 C9 C8 122.48(11)
N2 C9 C17 117.31(11)
C8 C9 C17 120.20(10)
C11 C10 C15 121.37(11)
C11 C10 N1 119.80(10)
C15 C10 N1 118.82(10)
C12 C11 C10 118.74(11)
C12 C11 C18 120.90(11)
C10 C11 C18 120.36(11)
C13 C12 C11 120.57(12)
C13 C12 H12 119.7
C11 C12 H12 119.7
C14 C13 C12 120.01(11)
C14 C13 H13 120.0
C12 C13 H13 120.0
C13 C14 C15 121.07(11)
C13 C14 H14 119.5
C15 C14 H14 119.5
C14 C15 C10 118.23(11)
C14 C15 C19 121.45(10)
C10 C15 C19 120.32(11)
C7 C16 H16A 109.5
C7 C16 H16B 109.5
H16A C16 H16B 109.5
C7 C16 H16C 109.5
H16A C16 H16C 109.5
H16B C16 H16C 109.5
C9 C17 H17A 109.5
C9 C17 H17B 109.5
H17A C17 H17B 109.5
C9 C17 H17C 109.5
H17A C17 H17C 109.5
H17B C17 H17C 109.5
C11 C18 H18A 109.5
C11 C18 H18B 109.5
H18A C18 H18B 109.5
C11 C18 H18C 109.5
H18A C18 H18C 109.5
H18B C18 H18C 109.5
C15 C19 H19A 109.5
C15 C19 H19B 109.5
H19A C19 H19B 109.5
C15 C19 H19C 109.5
H19A C19 H19C 109.5
H19B C19 H19C 109.5

loop_
_geom_bond_atom_site_label_1
_geom_bond_atom_site_label_2
_geom_bond_distance
N1 C1 1.3851(14)
N1 C10 1.4297(14)
N1 H1 0.8800
N2 C9 1.3211(15)
N2 C6 1.3690(14)
C1 C2 1.3813(16)
C1 C6 1.4331(15)
C2 C3 1.4094(17)
C2 H2 0.9500
C3 C4 1.3666(18)
C3 H3 0.9500
C4 C5 1.4193(16)
C4 H4 0.9500
C5 C6 1.4205(15)
C5 C7 1.4252(16)
C7 C8 1.3702(17)
C7 C16 1.5042(16)
C8 C9 1.4162(17)
C8 H8 0.9500
C9 C17 1.5063(16)
C10 C11 1.3995(16)
C10 C15 1.3997(15)
C11 C12 1.3928(17)
C11 C18 1.5053(16)
C12 C13 1.3866(19)
C12 H12 0.9500
C13 C14 1.3852(19)
C13 H13 0.9500
C14 C15 1.3940(17)
C14 H14 0.9500
C15 C19 1.5025(17)
C16 H16A 0.9800
C16 H16B 0.9800
C16 H16C 0.9800
C17 H17A 0.9800
C17 H17B 0.9800
C17 H17C 0.9800
C18 H18A 0.9800
C18 H18B 0.9800
C18 H18C 0.9800
C19 H19A 0.9800
C19 H19B 0.9800
C19 H19C 0.9800

loop_
_cod_related_entry_id
_cod_related_entry_database
_cod_related_entry_code
1 ChemSpider 30659850
